data_7114266
loop_
_publ_author_name
'Lentz, Margaret R.'
'Fanwick, Phillip E.'
'Rothwell, Ian P.'

_publ_section_title
;
 Formation of novel diaza-metallacycles by insertion of tungsten(ii)
 aryloxides into aromatic diazine ringsElectronic supplementary
 information (ESI) available: synthesis of compounds 1???4. See
 http://www.rsc.org/suppdata/cc/b2/b207805h/
;
_journal_issue 21
_journal_name_full 'Chemical Communications'
_journal_page_first 2482
_journal_paper_doi 10.1039/b207805h
_journal_year 2002
_chemical_formula_moiety 'C67 H55 N2 O2 P1 W1,2(C6 H6)'
_chemical_formula_sum 'C79 H67 N2 O2 P W'
_chemical_formula_weight 1291.25
_chemical_name_systematic ' ?'
_space_group_IT_number 14
_symmetry_cell_setting monoclinic
_symmetry_space_group_name_Hall '-P 2ybc'
_symmetry_space_group_name_H-M 'P 1 21/c 1'
_atom_type_scat_source 'International Tables for Crystallography (Vol C)'
_cell_angle_alpha 90.00
_cell_angle_beta 101.3130(8)
_cell_angle_gamma 90.00
_cell_formula_units_Z 8
_cell_length_a 24.8331(5)
_cell_length_b 11.5704(3)
_cell_length_c 44.5364(12)
_cell_measurement_reflns_used 59698
_cell_measurement_temperature 150
_cell_measurement_theta_max 22
_cell_measurement_theta_min 5
_cell_volume 12548.0(5)
_computing_cell_refinement DENZO/SCALEPACK_(Otwinowski,_1996)
_computing_data_collection Collect_(Nonius,_1998)
_computing_data_reduction DENZO/SCALEPACK_(Otwinowski,_1996)
_computing_molecular_graphics
;
ORTEP (Johnson, 1976)
PLUTON (Spek, 1991)
;
_computing_publication_material CIF_VAX_MolEN_(Fair,_1990)
_computing_structure_refinement SHELX97_(Sheldrick,_1997)
_computing_structure_solution PATTY_(DIRDIF99,_Beurskins,_1999)
_diffrn_ambient_temperature 150
_diffrn_measured_fraction_theta_full 0.9851
_diffrn_measured_fraction_theta_max 0.9851
_diffrn_measurement_device_type Nonius_KappaCCD
_diffrn_radiation_type MO-K\a
_diffrn_radiation_wavelength 0.71073
_diffrn_reflns_av_R_equivalents 0.126
_diffrn_reflns_limit_h_max 27
_diffrn_reflns_limit_h_min 0
_diffrn_reflns_limit_k_max 12
_diffrn_reflns_limit_k_min 0
_diffrn_reflns_limit_l_max 47
_diffrn_reflns_limit_l_min -48
_diffrn_reflns_number 59698
_diffrn_reflns_theta_full 23.0
_diffrn_reflns_theta_max 22.94
_diffrn_reflns_theta_min 5.00
_exptl_absorpt_coefficient_mu 1.953
_exptl_absorpt_correction_T_max 0.9524
_exptl_absorpt_correction_T_min 0.4658
_exptl_absorpt_correction_type refined_empirical_(Otwinowski_&_Minor,_1996
_exptl_crystal_colour orange
_exptl_crystal_density_diffrn 1.37
_exptl_crystal_description plate
_exptl_crystal_F_000 5280
_exptl_crystal_size_max 0.13
_exptl_crystal_size_mid 0.08
_exptl_crystal_size_min 0.03
_refine_diff_density_max 2.01
_refine_diff_density_min -1.09
_refine_ls_extinction_method none
_refine_ls_goodness_of_fit_ref 0.841
_refine_ls_hydrogen_treatment H_atoms_riding
_refine_ls_matrix_type full
_refine_ls_number_parameters 1527
_refine_ls_number_reflns 16755
_refine_ls_number_restraints 0
_refine_ls_R_factor_gt 0.051
_refine_ls_shift/su_max 0.007
_refine_ls_structure_factor_coef Fsqd
_refine_ls_weighting_details '                                                                '
_refine_ls_weighting_scheme calc
_refine_ls_wR_factor_ref 0.084
_reflns_number_gt 9947
_reflns_number_total 16755
_reflns_threshold_expression >2.0\s(I)
_cod_data_source_file b207805h.txt
_cod_data_source_block WPYRID
_cod_depositor_comments
;
The following automatic conversions were performed:

'_refine_ls_weighting_scheme' value 'calc ' changed to 'calc'
according to
/usr/data/users/saulius/automatic-downloads/retrospective/RSC/lib/dictionaries/cif_core.dic
dictionary named 'cif_core.dic' version 2.4.2 from
2011-04-26.

'_geom_bond_publ_flag' value 'YES' changed to 'yes'
according to
/usr/data/users/saulius/automatic-downloads/retrospective/RSC/lib/dictionaries/cif_core.dic
dictionary named 'cif_core.dic' version 2.4.2 from 2011-04-26 (190
times).

'_geom_angle_publ_flag' value 'YES' changed to 'yes'
according to
/usr/data/users/saulius/automatic-downloads/retrospective/RSC/lib/dictionaries/cif_core.dic
dictionary named 'cif_core.dic' version 2.4.2 from 2011-04-26 (264
times).

Automatic conversion script
Id: cif_fix_values 2281 2013-09-26 08:29:07Z andrius 
;
_cod_original_cell_volume 12548.0(10)
_cod_original_formula_sum 'C79 H67 N2 O2 P1 W1'
_cod_database_code 7114266

loop_
_symmetry_equiv_pos_as_xyz
'x, y, z'
'-x, y+1/2, -z+1/2'
'-x, -y, -z'
'x, -y+1/2, z+1/2'

loop_
_atom_site_aniso_label
_atom_site_aniso_U_11
_atom_site_aniso_U_22
_atom_site_aniso_U_33
_atom_site_aniso_U_12
_atom_site_aniso_U_13
_atom_site_aniso_U_23
W(1) 0.0359(3) 0.0442(3) 0.0324(3) 0.0006(2) 0.0158(2) -0.0012(3)
W(2) 0.0393(3) 0.0445(3) 0.0341(3) -0.0030(2) 0.0193(2) -0.0029(2)
P(1) 0.0323(16) 0.0633(19) 0.0431(18) -0.0015(14) 0.0124(13) -0.0031(15)
P(2) 0.0442(17) 0.0442(16) 0.0420(18) -0.0035(13) 0.0192(14) 0.0006(14)
O(11) 0.053(4) 0.048(4) 0.015(4) 0.001(3) 0.001(3) -0.019(3)
O(12) 0.043(4) 0.064(4) 0.015(4) -0.013(3) 0.019(3) -0.013(3)
O(22) 0.046(4) 0.051(4) 0.022(4) 0.005(3) 0.013(3) -0.003(3)
N(11) 0.051(5) 0.026(4) 0.075(7) -0.009(4) 0.019(5) -0.013(4)
N(16) 0.021(4) 0.042(5) 0.074(7) -0.002(4) 0.006(4) 0.001(5)
N(21) 0.051(5) 0.058(5) 0.034(6) 0.000(4) 0.011(4) 0.025(5)
C(12) 0.094(10) 0.065(8) 0.068(10) -0.019(7) 0.041(8) -0.035(8)
C(13) 0.087(10) 0.111(12) 0.032(8) -0.023(9) 0.035(7) -0.025(8)
C(14) 0.066(8) 0.105(10) 0.025(8) -0.013(9) 0.006(6) 0.008(8)
C(15) 0.040(7) 0.096(10) 0.032(7) -0.012(7) 0.009(6) 0.025(7)
C(17) 0.040(7) 0.104(9) 0.089(9) -0.005(6) 0.040(6) -0.015(7)
C(18) 0.062(7) 0.063(7) 0.083(9) -0.011(6) 0.037(6) 0.017(6)
C(19) 0.036(6) 0.095(8) 0.075(9) -0.002(6) -0.007(6) 0.003(7)
C(22) 0.039(7) 0.096(9) 0.037(8) -0.013(6) 0.015(6) 0.006(7)
C(23) 0.036(7) 0.129(11) 0.033(7) 0.000(8) 0.006(5) -0.040(8)
C(24) 0.030(7) 0.045(8) 0.150(15) -0.021(6) 0.023(8) -0.068(9)
C(25) 0.015(6) 0.208(16) 0.113(12) 0.028(8) 0.019(7) 0.113(13)
C(27) 0.045(6) 0.084(8) 0.056(8) 0.010(6) 0.030(6) 0.036(6)
C(28) 0.031(6) 0.069(7) 0.067(8) -0.008(5) 0.000(5) -0.013(6)
C(29) 0.051(6) 0.060(7) 0.044(7) -0.005(5) 0.018(5) -0.005(5)
C(111) 0.019(6) 0.046(7) 0.056(8) 0.011(5) 0.007(6) -0.016(6)
C(112) 0.023(6) 0.042(6) 0.033(7) 0.005(5) 0.010(5) 0.006(5)
C(113) 0.035(6) 0.032(6) 0.023(6) -0.001(5) -0.001(5) 0.000(5)
C(114) 0.031(6) 0.052(6) 0.030(6) -0.008(5) 0.022(5) -0.012(5)
C(115) 0.029(6) 0.041(6) 0.036(7) -0.002(5) 0.020(5) -0.010(5)
C(116) 0.035(6) 0.048(6) 0.022(6) -0.008(5) 0.005(5) -0.002(5)
C(121) 0.032(6) 0.031(6) 0.042(7) 0.000(5) 0.015(5) -0.003(5)
C(122) 0.036(6) 0.053(7) 0.037(7) -0.008(6) 0.016(5) 0.000(6)
C(123) 0.034(6) 0.051(7) 0.058(8) 0.010(5) 0.022(6) 0.017(7)
C(124) 0.036(6) 0.063(8) 0.039(8) 0.015(6) 0.022(5) 0.029(6)
C(125) 0.035(6) 0.067(8) 0.039(7) 0.012(6) 0.013(5) 0.012(6)
C(126) 0.042(6) 0.041(6) 0.048(7) 0.003(5) 0.021(6) 0.007(6)
C(131) 0.034(6) 0.034(6) 0.031(7) 0.007(5) 0.006(5) 0.010(6)
C(132) 0.042(6) 0.046(7) 0.047(7) 0.006(5) 0.020(5) -0.006(6)
C(133) 0.066(7) 0.039(6) 0.050(8) 0.006(6) 0.036(6) 0.025(6)
C(134) 0.059(7) 0.075(8) 0.042(7) -0.010(7) 0.038(6) 0.002(7)
C(135) 0.057(7) 0.056(8) 0.036(7) -0.006(6) 0.024(5) -0.005(6)
C(136) 0.033(6) 0.043(6) 0.036(7) 0.006(5) 0.018(5) 0.001(6)
C(141) 0.021(6) 0.034(6) 0.029(6) 0.005(5) 0.013(5) 0.013(5)
C(142) 0.043(6) 0.045(6) 0.030(6) 0.013(5) 0.015(6) 0.005(5)
C(143) 0.071(9) 0.061(7) 0.045(8) 0.019(7) 0.040(7) 0.003(7)
C(144) 0.049(7) 0.053(7) 0.071(10) 0.017(6) 0.017(7) 0.019(7)
C(145) 0.029(6) 0.056(7) 0.046(7) -0.007(5) 0.013(6) 0.011(6)
C(146) 0.034(6) 0.049(6) 0.035(7) 0.004(5) 0.023(5) 0.013(6)
C(151) 0.022(5) 0.043(7) 0.041(7) 0.007(5) 0.009(5) 0.000(6)
C(152) 0.035(6) 0.052(7) 0.048(7) 0.002(5) 0.018(5) 0.000(7)
C(153) 0.049(7) 0.070(8) 0.042(8) 0.006(6) 0.023(6) -0.003(6)
C(154) 0.045(7) 0.082(9) 0.039(8) 0.013(7) 0.023(6) 0.015(7)
C(155) 0.036(6) 0.068(8) 0.049(8) 0.011(6) 0.015(6) 0.012(7)
C(156) 0.048(7) 0.050(7) 0.035(7) 0.007(5) 0.015(5) 0.009(6)
C(161) 0.028(6) 0.037(7) 0.031(7) -0.009(5) 0.015(5) -0.007(6)
C(162) 0.030(6) 0.051(7) 0.014(6) -0.006(5) 0.013(5) 0.005(6)
C(163) 0.028(6) 0.031(6) 0.049(8) -0.008(5) 0.015(5) -0.009(6)
C(164) 0.043(6) 0.041(7) 0.025(6) 0.001(5) 0.013(5) -0.009(6)
C(165) 0.035(6) 0.038(6) 0.031(7) 0.005(5) 0.011(5) 0.004(6)
C(166) 0.033(6) 0.033(6) 0.034(7) 0.007(5) 0.017(5) 0.009(6)
C(171) 0.038(7) 0.065(7) 0.041(7) 0.000(6) 0.011(6) -0.014(6)
C(172) 0.043(7) 0.078(8) 0.042(7) 0.001(6) 0.017(6) -0.005(7)
C(173) 0.081(9) 0.050(7) 0.046(8) 0.015(7) 0.021(7) 0.020(6)
C(174) 0.079(9) 0.048(7) 0.047(8) 0.012(7) 0.034(7) 0.010(6)
C(175) 0.044(7) 0.074(8) 0.045(7) -0.002(6) 0.029(6) 0.000(7)
C(176) 0.051(7) 0.046(6) 0.043(7) 0.005(6) 0.029(6) 0.001(6)
C(181) 0.040(7) 0.057(8) 0.021(6) 0.000(6) 0.009(5) -0.006(5)
C(182) 0.049(7) 0.039(7) 0.040(7) -0.004(6) 0.028(6) 0.009(5)
C(183) 0.055(7) 0.069(8) 0.037(7) 0.002(8) 0.017(5) 0.003(7)
C(184) 0.075(9) 0.038(7) 0.051(8) 0.011(7) 0.030(7) 0.023(6)
C(185) 0.068(9) 0.047(8) 0.044(7) 0.013(7) 0.027(6) 0.006(6)
C(186) 0.045(7) 0.053(7) 0.038(7) -0.005(7) 0.018(5) 0.002(6)
C(191) 0.035(6) 0.044(7) 0.034(7) -0.015(5) 0.015(5) -0.008(6)
C(192) 0.057(7) 0.046(7) 0.041(8) 0.004(6) 0.021(6) -0.012(6)
C(193) 0.061(7) 0.050(7) 0.047(8) -0.011(6) 0.017(6) 0.003(7)
C(194) 0.102(10) 0.048(7) 0.046(8) -0.022(7) 0.026(7) 0.007(6)
C(195) 0.093(9) 0.073(8) 0.033(7) 0.001(7) 0.035(6) 0.004(7)
C(196) 0.063(7) 0.041(6) 0.039(7) 0.002(5) 0.021(6) -0.004(6)
C(1A1) 0.044(7) 0.049(7) 0.029(6) 0.001(6) 0.009(5) 0.000(5)
C(1A2) 0.045(7) 0.079(9) 0.041(7) -0.020(6) 0.020(5) -0.010(6)
C(1A3) 0.052(7) 0.047(7) 0.054(8) -0.023(6) 0.015(6) 0.007(6)
C(1A4) 0.064(9) 0.046(7) 0.065(9) -0.009(7) -0.006(7) 0.004(7)
C(1A5) 0.079(9) 0.049(8) 0.043(8) 0.006(7) 0.009(7) -0.010(6)
C(1A6) 0.049(7) 0.055(8) 0.042(8) 0.008(6) 0.004(6) -0.007(6)
C(211) 0.018(6) 0.048(7) 0.041(7) -0.004(5) 0.012(5) 0.017(6)
C(212) 0.047(7) 0.024(6) 0.031(6) 0.005(5) 0.016(5) -0.007(5)
C(213) 0.027(6) 0.055(7) 0.026(6) 0.000(6) 0.015(5) 0.004(6)
C(214) 0.038(6) 0.048(6) 0.027(6) -0.002(6) 0.025(5) -0.002(5)
C(215) 0.036(6) 0.031(6) 0.031(6) -0.003(5) 0.013(5) -0.004(5)
C(216) 0.019(5) 0.038(6) 0.044(7) 0.002(5) 0.018(5) 0.002(5)
C(221) 0.028(6) 0.042(7) 0.046(7) 0.005(5) 0.025(5) -0.003(6)
C(222) 0.048(7) 0.039(6) 0.043(7) -0.010(5) 0.016(5) -0.004(6)
C(223) 0.060(7) 0.062(8) 0.043(8) -0.003(6) 0.031(6) -0.002(6)
C(224) 0.036(6) 0.040(6) 0.081(9) 0.000(5) 0.024(6) -0.012(7)
C(225) 0.040(7) 0.061(7) 0.049(7) -0.006(6) 0.010(5) 0.001(7)
C(226) 0.035(6) 0.057(7) 0.025(7) 0.001(5) 0.024(5) -0.001(5)
C(231) 0.022(5) 0.056(8) 0.025(6) -0.002(5) 0.012(5) -0.004(6)
C(232) 0.033(6) 0.063(7) 0.040(7) -0.001(5) 0.013(5) -0.006(6)
C(233) 0.043(7) 0.098(10) 0.028(7) -0.006(7) 0.024(5) -0.024(7)
C(234) 0.036(7) 0.060(9) 0.062(9) 0.003(6) 0.002(6) -0.027(7)
C(235) 0.046(7) 0.047(7) 0.080(10) 0.010(6) 0.011(7) 0.008(7)
C(236) 0.016(5) 0.061(8) 0.069(8) 0.002(5) 0.023(5) -0.007(7)
C(241) 0.036(6) 0.039(6) 0.025(6) -0.003(5) 0.017(5) -0.010(5)
C(242) 0.042(6) 0.071(7) 0.029(7) -0.013(6) 0.018(5) -0.006(6)
C(243) 0.053(7) 0.054(7) 0.043(8) -0.008(6) 0.026(6) 0.001(6)
C(244) 0.033(6) 0.068(8) 0.057(8) -0.023(5) 0.004(6) -0.017(7)
C(245) 0.053(7) 0.070(8) 0.039(7) -0.002(6) 0.009(6) -0.002(6)
C(246) 0.042(7) 0.047(7) 0.045(8) -0.002(6) 0.012(6) -0.008(5)
C(251) 0.028(6) 0.049(7) 0.039(7) 0.005(5) 0.025(5) -0.002(6)
C(252) 0.044(6) 0.040(6) 0.030(6) 0.005(5) 0.021(5) 0.001(5)
C(253) 0.038(6) 0.071(8) 0.052(8) 0.000(5) 0.028(6) -0.008(7)
C(254) 0.043(6) 0.059(8) 0.043(8) -0.009(6) 0.017(5) -0.023(7)
C(255) 0.033(6) 0.069(8) 0.045(8) 0.003(6) 0.014(5) 0.003(7)
C(256) 0.035(6) 0.046(7) 0.044(7) 0.004(5) 0.020(5) -0.004(6)
C(261) 0.027(6) 0.033(7) 0.047(8) 0.013(5) 0.017(5) 0.008(6)
C(262) 0.031(6) 0.039(6) 0.033(7) 0.009(5) 0.016(5) 0.001(6)
C(263) 0.048(7) 0.032(6) 0.039(7) 0.005(6) 0.017(6) 0.006(6)
C(264) 0.037(6) 0.049(7) 0.035(7) -0.004(6) 0.008(5) 0.003(6)
C(265) 0.041(6) 0.033(6) 0.033(7) 0.004(5) 0.018(5) -0.008(6)
C(266) 0.022(6) 0.045(7) 0.042(7) 0.003(5) 0.017(5) 0.005(6)
C(271) 0.036(7) 0.046(7) 0.022(6) 0.001(6) 0.015(5) 0.001(5)
C(272) 0.036(7) 0.055(7) 0.045(7) 0.005(6) 0.016(5) 0.010(6)
C(273) 0.060(8) 0.036(7) 0.063(8) -0.008(6) 0.024(6) -0.014(6)
C(274) 0.075(8) 0.048(7) 0.034(7) 0.016(7) 0.040(6) 0.002(5)
C(275) 0.062(8) 0.041(7) 0.040(7) 0.001(6) 0.027(6) -0.003(6)
C(276) 0.039(7) 0.041(7) 0.032(6) -0.005(5) 0.022(5) 0.006(5)
C(281) 0.061(8) 0.034(6) 0.035(6) -0.003(6) 0.017(6) -0.014(6)
C(282) 0.066(8) 0.041(7) 0.042(7) 0.000(6) 0.000(6) -0.002(6)
C(283) 0.064(8) 0.081(8) 0.023(7) -0.039(8) 0.004(6) -0.010(6)
C(284) 0.067(9) 0.068(9) 0.047(8) 0.004(7) 0.008(7) -0.004(7)
C(285) 0.073(9) 0.048(7) 0.043(7) 0.023(7) 0.026(6) -0.001(6)
C(286) 0.057(7) 0.055(7) 0.036(7) 0.005(7) 0.010(6) -0.006(6)
C(291) 0.039(6) 0.043(7) 0.024(6) -0.008(5) 0.011(5) 0.000(5)
C(292) 0.045(6) 0.044(6) 0.026(6) 0.003(6) 0.009(5) -0.002(6)
C(293) 0.070(8) 0.042(7) 0.034(7) 0.005(6) 0.009(6) -0.006(6)
C(294) 0.070(8) 0.044(8) 0.055(9) -0.001(6) 0.013(7) -0.020(6)
C(295) 0.062(7) 0.073(8) 0.039(7) 0.000(7) 0.027(5) -0.011(7)
C(296) 0.062(7) 0.040(6) 0.032(7) 0.000(5) 0.026(5) -0.001(5)
C(2A1) 0.035(6) 0.041(6) 0.034(7) 0.006(6) 0.009(5) -0.009(6)
C(2A2) 0.044(7) 0.046(6) 0.049(7) 0.021(6) 0.013(5) -0.003(6)
C(2A3) 0.048(7) 0.049(7) 0.046(7) 0.017(6) 0.004(6) -0.013(6)
C(2A4) 0.051(7) 0.043(7) 0.047(8) 0.000(6) -0.002(6) 0.003(6)
C(2A5) 0.037(7) 0.048(7) 0.053(8) 0.004(6) 0.016(6) 0.014(6)
C(2A6) 0.027(6) 0.052(7) 0.050(7) -0.002(5) 0.017(6) -0.004(6)
C(911) 0.062(11) 0.159(16) 0.050(9) 0.020(12) 0.010(7) -0.023(10)
C(912) 0.073(12) 0.123(13) 0.049(9) -0.008(11) 0.025(8) 0.010(9)
C(913) 0.086(11) 0.113(11) 0.048(9) 0.006(12) 0.012(9) 0.001(7)
C(914) 0.065(12) 0.152(16) 0.033(8) 0.022(11) 0.006(7) 0.001(9)
C(915) 0.075(12) 0.135(13) 0.062(10) -0.033(11) 0.013(8) -0.025(10)
C(916) 0.120(13) 0.099(11) 0.060(9) 0.021(12) 0.013(10) -0.015(8)
C(921) 0.108(12) 0.086(11) 0.113(14) -0.019(10) 0.068(11) -0.042(10)
C(922) 0.135(15) 0.106(12) 0.102(13) -0.041(13) 0.070(14) -0.033(9)
C(923) 0.097(15) 0.20(2) 0.059(12) -0.086(14) 0.036(11) -0.043(12)
C(924) 0.079(12) 0.31(3) 0.050(11) -0.044(15) 0.005(10) -0.027(14)
C(925) 0.093(12) 0.192(17) 0.055(10) -0.032(13) 0.014(10) -0.010(10)
C(926) 0.118(15) 0.118(13) 0.052(10) -0.039(11) 0.041(9) -0.022(9)
C(931) 0.080(9) 0.049(9) 0.124(15) 0.014(7) 0.032(9) 0.028(10)
C(932) 0.078(9) 0.077(12) 0.085(12) -0.005(8) 0.026(9) -0.015(10)
C(933) 0.085(10) 0.077(10) 0.090(12) -0.011(9) 0.012(8) 0.008(12)
C(934) 0.060(9) 0.071(12) 0.105(14) -0.009(8) 0.001(9) 0.034(11)
C(935) 0.055(9) 0.064(11) 0.151(17) 0.018(7) 0.005(10) -0.018(11)
C(936) 0.074(9) 0.125(12) 0.082(11) 0.027(10) 0.028(8) 0.006(12)
C(941) 0.082(10) 0.087(11) 0.075(12) 0.002(8) 0.044(8) -0.003(9)
C(942) 0.047(7) 0.116(13) 0.041(9) 0.002(8) 0.012(6) -0.010(9)
C(943) 0.041(7) 0.086(9) 0.105(12) 0.002(7) 0.017(8) -0.011(12)
C(944) 0.068(9) 0.158(16) 0.062(12) -0.005(10) 0.031(8) 0.011(11)
C(945) 0.082(10) 0.133(14) 0.056(11) -0.009(10) 0.025(8) -0.014(11)
C(946) 0.063(9) 0.086(10) 0.108(13) -0.004(7) 0.034(9) -0.015(12)

loop_
_atom_site_label
_atom_site_fract_x
_atom_site_fract_y
_atom_site_fract_z
_atom_site_U_iso_or_equiv
_atom_site_thermal_displace_type
_atom_site_calc_flag
W(1) -0.321805(16) 0.20696(3) 0.169520(10) 0.03626(16) Uani ?
W(2) 0.173113(16) 0.12942(3) 0.169514(10) 0.03765(16) Uani ?
P(1) -0.22311(10) 0.2639(2) 0.16530(6) 0.0456(9) Uani ?
P(2) 0.27517(10) 0.0830(2) 0.17432(6) 0.0420(9) Uani ?
O(11) -0.3988(2) 0.1584(4) 0.16345(12) 0.039(2) Uani ?
O(12) -0.3241(2) 0.1794(5) 0.12564(13) 0.039(2) Uani ?
O(21) 0.0932(2) 0.1447(4) 0.15604(13) 0.0391(16) Uiso ?
O(22) 0.1747(2) 0.0839(5) 0.12710(14) 0.039(2) Uani ?
N(11) -0.3230(3) 0.3401(5) 0.1876(2) 0.050(3) Uani ?
N(16) -0.2885(3) 0.1219(6) 0.19988(19) 0.046(3) Uani ?
N(21) 0.1771(3) 0.0558(6) 0.20505(18) 0.047(3) Uani ?
N(26) 0.1934(3) 0.2663(6) 0.18021(18) 0.039(2) Uiso ?
C(12) -0.3085(5) 0.3954(9) 0.2158(3) 0.072(5) Uani ?
C(13) -0.2813(5) 0.3395(13) 0.2417(3) 0.073(5) Uani ?
C(14) -0.2613(4) 0.2252(14) 0.2486(3) 0.066(5) Uani ?
C(15) -0.2648(4) 0.1289(11) 0.2315(3) 0.056(4) Uani ?
C(17) -0.1970(4) 0.1849(8) 0.1359(2) 0.074(4) Uani ?
C(18) -0.2129(4) 0.4151(7) 0.1578(2) 0.066(4) Uani ?
C(19) -0.1717(3) 0.2383(8) 0.1991(2) 0.071(4) Uani ?
C(22) 0.1909(4) 0.0676(10) 0.2361(3) 0.056(4) Uani ?
C(23) 0.2126(4) 0.1696(13) 0.2494(2) 0.066(4) Uani ?
C(24) 0.2232(4) 0.2826(10) 0.2371(4) 0.074(6) Uani ?
C(25) 0.2153(4) 0.3185(13) 0.2067(4) 0.111(6) Uani ?
C(27) 0.3025(3) 0.1341(8) 0.1419(2) 0.059(4) Uani ?
C(28) 0.3189(3) 0.1427(7) 0.2075(2) 0.057(4) Uani ?
C(29) 0.2945(3) -0.0646(7) 0.1774(2) 0.050(3) Uani ?
C(111) -0.4468(4) 0.1850(8) 0.1732(3) 0.040(4) Uani ?
C(112) -0.4554(4) 0.1507(7) 0.2021(2) 0.032(3) Uani ?
C(113) -0.5058(4) 0.1712(7) 0.2097(2) 0.031(3) Uani ?
C(114) -0.5457(4) 0.2320(7) 0.1895(2) 0.035(3) Uani ?
C(115) -0.5376(4) 0.2713(7) 0.1610(2) 0.033(3) Uani ?
C(116) -0.4872(4) 0.2476(7) 0.1530(2) 0.035(3) Uani ?
C(121) -0.4121(4) 0.0939(8) 0.2249(2) 0.034(3) Uani ?
C(122) -0.3904(4) -0.0108(8) 0.2201(2) 0.041(3) Uani ?
C(123) -0.3561(4) -0.0707(8) 0.2437(3) 0.046(4) Uani ?
C(124) -0.3437(3) -0.0231(9) 0.2725(2) 0.044(4) Uani ?
C(125) -0.3625(4) 0.0855(9) 0.2772(2) 0.046(4) Uani ?
C(126) -0.3970(4) 0.1442(8) 0.2538(2) 0.042(3) Uani ?
C(131) -0.5221(3) 0.1314(8) 0.2386(2) 0.033(3) Uani ?
C(132) -0.5178(3) 0.0155(8) 0.2469(2) 0.043(3) Uani ?
C(133) -0.5355(4) -0.0209(8) 0.2735(2) 0.048(4) Uani ?
C(134) -0.5575(4) 0.0538(10) 0.2911(2) 0.055(4) Uani ?
C(135) -0.5609(4) 0.1692(9) 0.2835(2) 0.048(4) Uani ?
C(136) -0.5437(3) 0.2064(8) 0.2569(2) 0.036(3) Uani ?
C(141) -0.5850(3) 0.3286(7) 0.1415(2) 0.027(3) Uani ?
C(142) -0.6138(4) 0.4113(7) 0.1542(2) 0.038(3) Uani ?
C(143) -0.6608(4) 0.4601(8) 0.1378(3) 0.055(4) Uani ?
C(144) -0.6785(4) 0.4294(8) 0.1074(3) 0.057(4) Uani ?
C(145) -0.6509(4) 0.3487(8) 0.0939(2) 0.043(3) Uani ?
C(146) -0.6037(4) 0.2987(7) 0.1112(2) 0.037(3) Uani ?
C(151) -0.4782(3) 0.2916(9) 0.1225(2) 0.035(3) Uani ?
C(152) -0.4727(3) 0.2167(8) 0.0994(2) 0.044(3) Uani ?
C(153) -0.4759(4) 0.2571(10) 0.0696(3) 0.052(4) Uani ?
C(154) -0.4855(4) 0.3721(11) 0.0625(2) 0.053(4) Uani ?
C(155) -0.4879(3) 0.4472(9) 0.0861(3) 0.050(4) Uani ?
C(156) -0.4851(3) 0.4090(8) 0.1158(2) 0.043(4) Uani ?
C(161) -0.3408(3) 0.1482(8) 0.0965(2) 0.031(3) Uani ?
C(162) -0.3601(3) 0.0379(9) 0.0894(2) 0.030(3) Uani ?
C(163) -0.3811(3) 0.0057(7) 0.0596(2) 0.035(4) Uani ?
C(164) -0.3783(3) 0.0877(8) 0.0362(2) 0.035(3) Uani ?
C(165) -0.3561(3) 0.1955(8) 0.0426(2) 0.034(3) Uani ?
C(166) -0.3381(3) 0.2284(8) 0.0730(2) 0.032(3) Uani ?
C(171) -0.3575(4) -0.0506(9) 0.1152(2) 0.048(4) Uani ?
C(172) -0.3070(4) -0.0849(9) 0.1324(2) 0.053(4) Uani ?
C(173) -0.3035(5) -0.1690(8) 0.1549(2) 0.058(4) Uani ?
C(174) -0.3512(5) -0.2211(8) 0.1600(2) 0.055(4) Uani ?
C(175) -0.4016(4) -0.1874(9) 0.1435(2) 0.052(4) Uani ?
C(176) -0.4060(4) -0.1023(8) 0.1211(2) 0.044(4) Uani ?
C(181) -0.4102(4) -0.1059(9) 0.0503(2) 0.039(4) Uani ?
C(182) -0.4637(4) -0.1029(8) 0.0339(2) 0.040(4) Uani ?
C(183) -0.4912(4) -0.2046(10) 0.0246(2) 0.053(4) Uani ?
C(184) -0.4669(5) -0.3087(9) 0.0312(2) 0.052(4) Uani ?
C(185) -0.4128(5) -0.3151(9) 0.0465(2) 0.051(4) Uani ?
C(186) -0.3853(4) -0.2125(9) 0.0562(2) 0.044(4) Uani ?
C(191) -0.3569(3) 0.2742(8) 0.0159(2) 0.037(3) Uani ?
C(192) -0.3800(4) 0.3826(9) 0.0139(2) 0.046(4) Uani ?
C(193) -0.3840(4) 0.4520(9) -0.0114(3) 0.052(4) Uani ?
C(194) -0.3635(5) 0.4115(9) -0.0363(3) 0.064(4) Uani ?
C(195) -0.3405(4) 0.3033(10) -0.0353(2) 0.063(4) Uani ?
C(196) -0.3371(4) 0.2338(8) -0.0093(2) 0.046(4) Uani ?
C(1A1) -0.3168(4) 0.3491(8) 0.0809(2) 0.040(3) Uani ?
C(1A2) -0.2719(4) 0.3933(9) 0.0700(2) 0.053(4) Uani ?
C(1A3) -0.2546(4) 0.5053(9) 0.0760(2) 0.050(4) Uani ?
C(1A4) -0.2812(5) 0.5757(9) 0.0926(3) 0.061(4) Uani ?
C(1A5) -0.3242(5) 0.5321(10) 0.1040(2) 0.057(4) Uani ?
C(1A6) -0.3427(4) 0.4221(9) 0.0990(2) 0.049(4) Uani ?
C(211) 0.0480(3) 0.1297(8) 0.1698(2) 0.035(3) Uani ?
C(212) 0.0367(4) 0.2114(7) 0.1914(2) 0.033(3) Uani ?
C(213) -0.0097(4) 0.1931(9) 0.2049(2) 0.035(3) Uani ?
C(214) -0.0414(4) 0.0958(8) 0.1970(2) 0.035(3) Uani ?
C(215) -0.0321(4) 0.0191(7) 0.1750(2) 0.032(3) Uani ?
C(216) 0.0132(3) 0.0340(7) 0.1606(2) 0.032(3) Uani ?
C(221) 0.0715(3) 0.3152(8) 0.1988(2) 0.036(3) Uani ?
C(222) 0.0780(3) 0.3938(8) 0.1769(2) 0.042(3) Uani ?
C(223) 0.1038(4) 0.4990(9) 0.1850(2) 0.052(4) Uani ?
C(224) 0.1227(3) 0.5258(8) 0.2156(3) 0.051(4) Uani ?
C(225) 0.1183(4) 0.4454(9) 0.2385(2) 0.050(4) Uani ?
C(226) 0.0922(3) 0.3424(8) 0.2296(2) 0.037(3) Uani ?
C(231) -0.0269(3) 0.2774(9) 0.2262(2) 0.033(3) Uani ?
C(232) -0.0443(3) 0.2393(8) 0.2521(2) 0.045(3) Uani ?
C(233) -0.0656(4) 0.3103(11) 0.2713(2) 0.054(4) Uani ?
C(234) -0.0702(4) 0.4276(11) 0.2639(3) 0.054(4) Uani ?
C(235) -0.0545(4) 0.4675(9) 0.2383(3) 0.058(4) Uani ?
C(236) -0.0331(3) 0.3958(9) 0.2192(2) 0.047(4) Uani ?
C(241) -0.0731(4) -0.0760(8) 0.1671(2) 0.032(3) Uani ?
C(242) -0.0814(4) -0.1534(8) 0.1893(2) 0.046(3) Uani ?
C(243) -0.1209(4) -0.2395(8) 0.1829(2) 0.048(4) Uani ?
C(244) -0.1519(4) -0.2515(8) 0.1543(3) 0.053(4) Uani ?
C(245) -0.1445(4) -0.1755(9) 0.1311(2) 0.054(4) Uani ?
C(246) -0.1049(4) -0.0896(8) 0.1382(2) 0.044(4) Uani ?
C(251) 0.0226(3) -0.0501(8) 0.1372(2) 0.036(3) Uani ?
C(252) 0.0221(3) -0.1687(8) 0.1425(2) 0.036(3) Uani ?
C(253) 0.0242(3) -0.2492(9) 0.1203(3) 0.051(4) Uani ?
C(254) 0.0271(3) -0.2109(9) 0.0908(2) 0.047(4) Uani ?
C(255) 0.0292(3) -0.0948(10) 0.0853(2) 0.048(4) Uani ?
C(256) 0.0269(3) -0.0154(8) 0.1077(2) 0.040(3) Uani ?
C(261) 0.1568(3) 0.0596(8) 0.0970(2) 0.034(4) Uani ?
C(262) 0.1305(3) 0.1442(8) 0.0780(2) 0.033(3) Uani ?
C(263) 0.1119(4) 0.1177(8) 0.0467(2) 0.039(4) Uani ?
C(264) 0.1216(3) 0.0085(8) 0.0362(2) 0.040(3) Uani ?
C(265) 0.1504(4) -0.0766(8) 0.0548(2) 0.034(3) Uani ?
C(266) 0.1667(3) -0.0519(8) 0.0868(2) 0.035(3) Uani ?
C(271) 0.1228(4) 0.2641(8) 0.08938(19) 0.033(3) Uani ?
C(272) 0.1690(4) 0.3283(9) 0.1018(2) 0.044(4) Uani ?
C(273) 0.1645(4) 0.4439(9) 0.1108(2) 0.051(4) Uani ?
C(274) 0.1127(5) 0.4934(8) 0.1067(2) 0.048(4) Uani ?
C(275) 0.0664(4) 0.4292(9) 0.0947(2) 0.045(4) Uani ?
C(276) 0.0713(4) 0.3157(8) 0.08605(19) 0.035(3) Uani ?
C(281) 0.0762(4) 0.1988(8) 0.0249(2) 0.042(4) Uani ?
C(282) 0.0223(5) 0.1703(8) 0.0125(2) 0.051(4) Uani ?
C(283) -0.0128(4) 0.2516(10) -0.0070(2) 0.057(4) Uani ?
C(284) 0.0095(5) 0.3519(10) -0.0137(2) 0.061(5) Uani ?
C(285) 0.0618(5) 0.3797(9) -0.0015(2) 0.053(4) Uani ?
C(286) 0.0960(4) 0.3061(9) 0.0170(2) 0.049(4) Uani ?
C(291) 0.1612(3) -0.1884(8) 0.0413(2) 0.035(3) Uani ?
C(292) 0.1486(3) -0.2937(8) 0.05233(19) 0.038(3) Uani ?
C(293) 0.1582(4) -0.3980(8) 0.0387(2) 0.049(4) Uani ?
C(294) 0.1812(4) -0.3966(9) 0.0138(3) 0.056(4) Uani ?
C(295) 0.1945(4) -0.2924(10) 0.0018(2) 0.056(4) Uani ?
C(296) 0.1844(3) -0.1884(8) 0.0148(2) 0.042(3) Uani ?
C(2A1) 0.1930(4) -0.1426(8) 0.1084(2) 0.036(3) Uani ?
C(2A2) 0.2404(4) -0.1989(8) 0.1053(2) 0.046(3) Uani ?
C(2A3) 0.2627(4) -0.2840(8) 0.1251(2) 0.048(4) Uani ?
C(2A4) 0.2371(4) -0.3175(8) 0.1493(2) 0.049(4) Uani ?
C(2A5) 0.1909(4) -0.2613(8) 0.1521(2) 0.045(4) Uani ?
C(2A6) 0.1681(4) -0.1755(8) 0.1336(2) 0.042(3) Uani ?
C(911) 0.1284(6) 0.1137(19) 0.9520(3) 0.090(6) Uani ?
C(912) 0.1244(6) 0.0029(16) 0.9434(3) 0.080(6) Uani ?
C(913) 0.1704(8) -0.0564(12) 0.9387(2) 0.082(5) Uani ?
C(914) 0.2187(7) -0.0054(17) 0.9421(3) 0.084(6) Uani ?
C(915) 0.2249(6) 0.1076(17) 0.9507(3) 0.091(6) Uani ?
C(916) 0.1782(9) 0.1708(11) 0.9557(3) 0.094(6) Uani ?
C(921) 0.3733(6) 0.0848(13) 0.0444(4) 0.096(7) Uani ?
C(922) 0.3318(9) 0.0461(12) 0.0575(3) 0.108(7) Uani ?
C(923) 0.2805(8) 0.0929(18) 0.0487(4) 0.116(8) Uani ?
C(924) 0.2706(7) 0.181(2) 0.0278(4) 0.147(10) Uani ?
C(925) 0.3152(8) 0.2267(15) 0.0146(3) 0.113(7) Uani ?
C(926) 0.3645(7) 0.1757(15) 0.0232(3) 0.093(7) Uani ?
C(931) 0.5669(5) 0.2199(11) 0.3777(4) 0.083(6) Uani ?
C(932) 0.5615(5) 0.2221(14) 0.3462(4) 0.079(6) Uani ?
C(933) 0.5531(5) 0.3215(16) 0.3315(3) 0.085(6) Uani ?
C(934) 0.5500(5) 0.4208(14) 0.3459(5) 0.081(6) Uani ?
C(935) 0.5562(5) 0.4232(13) 0.3772(5) 0.092(7) Uani ?
C(936) 0.5639(5) 0.3192(17) 0.3932(3) 0.092(6) Uani ?
C(941) 0.9260(5) 0.0239(14) 0.6275(3) 0.077(6) Uani ?
C(942) 0.9365(4) 0.1385(15) 0.6284(3) 0.068(5) Uani ?
C(943) 0.9310(4) 0.2000(11) 0.6020(4) 0.077(5) Uani ?
C(944) 0.9142(5) 0.1470(18) 0.5738(3) 0.094(7) Uani ?
C(945) 0.9037(5) 0.0287(17) 0.5739(3) 0.089(6) Uani ?
C(946) 0.9105(5) -0.0308(12) 0.6007(5) 0.083(6) Uani ?
H(12) -0.3176 0.4730 0.2172 0.0860 Uiso calc
H(13) -0.2744 0.3878 0.2587 0.0880 Uiso calc
H(14) -0.2424 0.2155 0.2686 0.0790 Uiso calc
H(15) -0.2504 0.0612 0.2411 0.0670 Uiso calc
H(22) 0.1856 0.0057 0.2486 0.0670 Uiso calc
H(23) 0.2224 0.1656 0.2706 0.0790 Uiso calc
H(24) 0.2373 0.3383 0.2516 0.0890 Uiso calc
H(25) 0.2276 0.3933 0.2043 0.1330 Uiso calc
H(114) -0.5791 0.2471 0.1951 0.0430 Uiso calc
H(122) -0.3986 -0.0435 0.2007 0.0490 Uiso calc
H(123) -0.3417 -0.1422 0.2399 0.0550 Uiso calc
H(124) -0.3228 -0.0642 0.2887 0.0530 Uiso calc
H(125) -0.3520 0.1204 0.2962 0.0550 Uiso calc
H(126) -0.4101 0.2172 0.2574 0.0500 Uiso calc
H(132) -0.5032 -0.0376 0.2350 0.0520 Uiso calc
H(133) -0.5321 -0.0984 0.2791 0.0580 Uiso calc
H(134) -0.5703 0.0274 0.3081 0.0660 Uiso calc
H(135) -0.5744 0.2221 0.2959 0.0570 Uiso calc
H(136) -0.5471 0.2841 0.2516 0.0430 Uiso calc
H(142) -0.6011 0.4345 0.1743 0.0460 Uiso calc
H(143) -0.6806 0.5131 0.1470 0.0660 Uiso calc
H(144) -0.7096 0.4644 0.0960 0.0680 Uiso calc
H(145) -0.6634 0.3274 0.0736 0.0510 Uiso calc
H(146) -0.5844 0.2443 0.1021 0.0440 Uiso calc
H(152) -0.4667 0.1386 0.1037 0.0530 Uiso calc
H(153) -0.4716 0.2054 0.0543 0.0630 Uiso calc
H(154) -0.4901 0.3981 0.0424 0.0640 Uiso calc
H(155) -0.4916 0.5259 0.0820 0.0600 Uiso calc
H(156) -0.4879 0.4614 0.1313 0.0520 Uiso calc
H(164) -0.3921 0.0678 0.0159 0.0430 Uiso calc
H(172) -0.2750 -0.0508 0.1287 0.0640 Uiso calc
H(173) -0.2695 -0.1901 0.1665 0.0690 Uiso calc
H(174) -0.3492 -0.2792 0.1746 0.0660 Uiso calc
H(175) -0.4333 -0.2221 0.1474 0.0620 Uiso calc
H(176) -0.4402 -0.0798 0.1101 0.0530 Uiso calc
H(17A) -0.1618 0.2152 0.1342 0.1110 Uiso calc
H(17B) -0.2221 0.1933 0.1167 0.1110 Uiso calc
H(17C) -0.1935 0.1046 0.1413 0.1110 Uiso calc
H(182) -0.4811 -0.0322 0.0290 0.0480 Uiso calc
H(183) -0.5271 -0.2015 0.0136 0.0630 Uiso calc
H(184) -0.4866 -0.3761 0.0254 0.0630 Uiso calc
H(185) -0.3951 -0.3861 0.0502 0.0610 Uiso calc
H(186) -0.3493 -0.2159 0.0670 0.0530 Uiso calc
H(18A) -0.2267 0.4615 0.1725 0.0990 Uiso calc
H(18B) -0.2321 0.4341 0.1375 0.0990 Uiso calc
H(18C) -0.1744 0.4299 0.1594 0.0990 Uiso calc
H(192) -0.3936 0.4102 0.0305 0.0560 Uiso calc
H(193) -0.4000 0.5248 -0.0118 0.0620 Uiso calc
H(194) -0.3654 0.4575 -0.0536 0.0760 Uiso calc
H(195) -0.3270 0.2761 -0.0521 0.0760 Uiso calc
H(196) -0.3217 0.1604 -0.0089 0.0550 Uiso calc
H(19A) -0.1369 0.2671 0.1960 0.1070 Uiso calc
H(19B) -0.1689 0.1568 0.2031 0.1070 Uiso calc
H(19C) -0.1818 0.2773 0.2162 0.1070 Uiso calc
H(1A2) -0.2533 0.3460 0.0586 0.0640 Uiso calc
H(1A3) -0.2245 0.5330 0.0686 0.0610 Uiso calc
H(1A4) -0.2703 0.6521 0.0962 0.0740 Uiso calc
H(1A5) -0.3418 0.5804 0.1157 0.0690 Uiso calc
H(1A6) -0.3719 0.3955 0.1073 0.0590 Uiso calc
H(214) -0.0703 0.0816 0.2069 0.0420 Uiso calc
H(222) 0.0650 0.3767 0.1563 0.0510 Uiso calc
H(223) 0.1084 0.5515 0.1699 0.0630 Uiso calc
H(224) 0.1384 0.5977 0.2210 0.0600 Uiso calc
H(225) 0.1325 0.4609 0.2590 0.0600 Uiso calc
H(226) 0.0882 0.2889 0.2446 0.0440 Uiso calc
H(232) -0.0412 0.1610 0.2568 0.0540 Uiso calc
H(233) -0.0766 0.2816 0.2886 0.0650 Uiso calc
H(234) -0.0840 0.4786 0.2767 0.0640 Uiso calc
H(235) -0.0585 0.5457 0.2336 0.0690 Uiso calc
H(236) -0.0227 0.4252 0.2017 0.0560 Uiso calc
H(242) -0.0602 -0.1478 0.2090 0.0560 Uiso calc
H(243) -0.1262 -0.2897 0.1984 0.0570 Uiso calc
H(244) -0.1779 -0.3101 0.1502 0.0640 Uiso calc
H(245) -0.1656 -0.1821 0.1115 0.0650 Uiso calc
H(246) -0.0995 -0.0393 0.1228 0.0530 Uiso calc
H(252) 0.0203 -0.1944 0.1620 0.0430 Uiso calc
H(253) 0.0236 -0.3277 0.1247 0.0610 Uiso calc
H(254) 0.0277 -0.2638 0.0752 0.0560 Uiso calc
H(255) 0.0321 -0.0695 0.0659 0.0580 Uiso calc
H(256) 0.0283 0.0630 0.1033 0.0480 Uiso calc
H(264) 0.1083 -0.0088 0.0157 0.0480 Uiso calc
H(272) 0.2035 0.2944 0.1042 0.0530 Uiso calc
H(273) 0.1956 0.4862 0.1193 0.0620 Uiso calc
H(274) 0.1091 0.5703 0.1120 0.0580 Uiso calc
H(275) 0.0318 0.4627 0.0924 0.0540 Uiso calc
H(276) 0.0400 0.2733 0.0780 0.0420 Uiso calc
H(27A) 0.3401 0.1102 0.1441 0.0880 Uiso calc
H(27B) 0.3005 0.2169 0.1410 0.0880 Uiso calc
H(27C) 0.2815 0.1022 0.1234 0.0880 Uiso calc
H(282) 0.0084 0.0987 0.0168 0.0610 Uiso calc
H(283) -0.0495 0.2349 -0.0147 0.0680 Uiso calc
H(284) -0.0118 0.4034 -0.0270 0.0730 Uiso calc
H(285) 0.0751 0.4516 -0.0060 0.0640 Uiso calc
H(286) 0.1324 0.3267 0.0243 0.0590 Uiso calc
H(28A) 0.3053 0.1214 0.2255 0.0850 Uiso calc
H(28B) 0.3194 0.2254 0.2058 0.0850 Uiso calc
H(28C) 0.3555 0.1132 0.2090 0.0850 Uiso calc
H(292) 0.1330 -0.2955 0.0697 0.0460 Uiso calc
H(293) 0.1487 -0.4677 0.0467 0.0590 Uiso calc
H(294) 0.1882 -0.4657 0.0046 0.0680 Uiso calc
H(295) 0.2105 -0.2925 -0.0154 0.0670 Uiso calc
H(296) 0.1927 -0.1191 0.0062 0.0510 Uiso calc
H(29A) 0.3334 -0.0704 0.1849 0.0760 Uiso calc
H(29B) 0.2852 -0.1005 0.1576 0.0760 Uiso calc
H(29C) 0.2754 -0.1028 0.1913 0.0760 Uiso calc
H(2A2) 0.2577 -0.1784 0.0894 0.0550 Uiso calc
H(2A3) 0.2949 -0.3202 0.1225 0.0580 Uiso calc
H(2A4) 0.2516 -0.3761 0.1627 0.0590 Uiso calc
H(2A5) 0.1736 -0.2834 0.1679 0.0540 Uiso calc
H(2A6) 0.1367 -0.1381 0.1370 0.0500 Uiso calc
H(911) 0.0975 0.1528 0.9555 0.1080 Uiso calc
H(912) 0.0906 -0.0345 0.9407 0.0960 Uiso calc
H(913) 0.1671 -0.1337 0.9329 0.0990 Uiso calc
H(914) 0.2489 -0.0472 0.9387 0.1010 Uiso calc
H(915) 0.2591 0.1431 0.9532 0.1090 Uiso calc
H(916) 0.1811 0.2483 0.9613 0.1120 Uiso calc
H(921) 0.4078 0.0508 0.0495 0.1160 Uiso calc
H(922) 0.3382 -0.0117 0.0723 0.1300 Uiso calc
H(923) 0.2518 0.0643 0.0571 0.1380 Uiso calc
H(924) 0.2354 0.2110 0.0221 0.1760 Uiso calc
H(925) 0.3100 0.2883 0.0009 0.1360 Uiso calc
H(926) 0.3937 0.2016 0.0147 0.1110 Uiso calc
H(931) 0.5727 0.1501 0.3882 0.0990 Uiso calc
H(932) 0.5637 0.1540 0.3354 0.0950 Uiso calc
H(933) 0.5492 0.3219 0.3103 0.1020 Uiso calc
H(934) 0.5436 0.4890 0.3347 0.0970 Uiso calc
H(935) 0.5554 0.4929 0.3876 0.1110 Uiso calc
H(936) 0.5668 0.3181 0.4144 0.1110 Uiso calc
H(941) 0.9296 -0.0175 0.6457 0.0930 Uiso calc
H(942) 0.9475 0.1754 0.6471 0.0810 Uiso calc
H(943) 0.9387 0.2787 0.6029 0.0920 Uiso calc
H(944) 0.9101 0.1885 0.5556 0.1120 Uiso calc
H(945) 0.8918 -0.0099 0.5555 0.1060 Uiso calc
H(946) 0.9044 -0.1101 0.6004 0.1000 Uiso calc

loop_
_geom_angle_atom_site_label_1
_geom_angle_atom_site_label_2
_geom_angle_atom_site_label_3
_geom_angle
_geom_angle_publ_flag
N(11) W(1) N(16) 101.0(4) yes
N(11) W(1) O(11) 102.3(3) yes
N(16) W(1) O(11) 104.3(3) yes
N(11) W(1) O(12) 127.0(3) yes
N(16) W(1) O(12) 126.5(3) yes
O(11) W(1) O(12) 88.8(2) yes
N(11) W(1) P(1) 84.9(2) yes
N(16) W(1) P(1) 83.5(2) yes
O(11) W(1) P(1) 167.97(16) yes
O(12) W(1) P(1) 79.19(16) yes
N(26) W(2) N(21) 103.6(4) yes
N(26) W(2) O(21) 103.1(3) yes
N(21) W(2) O(21) 101.0(3) yes
N(26) W(2) O(22) 117.2(3) yes
N(21) W(2) O(22) 135.7(3) yes
O(21) W(2) O(22) 86.6(2) yes
N(26) W(2) P(2) 86.5(2) yes
N(21) W(2) P(2) 86.8(2) yes
O(21) W(2) P(2) 165.68(17) yes
O(22) W(2) P(2) 79.52(17) yes
C(19) P(1) C(18) 102.2(4) yes
C(19) P(1) C(17) 103.0(5) yes
C(18) P(1) C(17) 105.7(5) yes
C(19) P(1) W(1) 115.2(3) yes
C(18) P(1) W(1) 115.5(3) yes
C(17) P(1) W(1) 113.7(3) yes
C(29) P(2) C(28) 101.3(4) yes
C(29) P(2) C(27) 103.7(4) yes
C(28) P(2) C(27) 105.7(4) yes
C(29) P(2) W(2) 117.3(3) yes
C(28) P(2) W(2) 114.8(3) yes
C(27) P(2) W(2) 112.7(3) yes
C(111) O(11) W(1) 140.5(5) yes
C(161) O(12) W(1) 162.4(5) yes
C(211) O(21) W(2) 135.1(5) yes
C(261) O(22) W(2) 159.9(5) yes
C(12) N(11) W(1) 143.0(7) yes
C(15) N(16) W(1) 141.2(7) yes
C(22) N(21) W(2) 144.2(7) yes
C(25) N(26) W(2) 135.4(8) yes
C(13) C(12) N(11) 122.5(10) yes
C(12) C(13) C(14) 135.1(11) yes
C(15) C(14) C(13) 131.7(11) yes
C(14) C(15) N(16) 125.4(10) yes
N(21) C(22) C(23) 121.2(10) yes
C(22) C(23) C(24) 133.5(10) yes
C(25) C(24) C(23) 129.0(11) yes
N(26) C(25) C(24) 132.5(13) yes
O(11) C(111) C(112) 121.4(9) yes
O(11) C(111) C(116) 117.7(10) yes
C(112) C(111) C(116) 120.9(9) yes
C(113) C(112) C(111) 119.0(8) yes
C(113) C(112) C(121) 118.7(9) yes
C(111) C(112) C(121) 122.3(9) yes
C(112) C(113) C(114) 119.5(9) yes
C(112) C(113) C(131) 124.7(8) yes
C(114) C(113) C(131) 115.8(8) yes
C(113) C(114) C(115) 122.8(8) yes
C(116) C(115) C(114) 117.6(8) yes
C(116) C(115) C(141) 126.3(9) yes
C(114) C(115) C(141) 116.0(8) yes
C(115) C(116) C(111) 120.1(9) yes
C(115) C(116) C(151) 117.5(8) yes
C(111) C(116) C(151) 122.4(9) yes
C(122) C(121) C(126) 118.2(9) yes
C(122) C(121) C(112) 123.2(9) yes
C(126) C(121) C(112) 118.3(8) yes
C(121) C(122) C(123) 121.8(9) yes
C(124) C(123) C(122) 119.6(9) yes
C(125) C(124) C(123) 119.1(9) yes
C(124) C(125) C(126) 121.0(9) yes
C(125) C(126) C(121) 120.1(8) yes
C(136) C(131) C(132) 118.2(9) yes
C(136) C(131) C(113) 121.3(8) yes
C(132) C(131) C(113) 120.4(9) yes
C(131) C(132) C(133) 119.4(9) yes
C(134) C(133) C(132) 121.7(9) yes
C(133) C(134) C(135) 119.5(9) yes
C(134) C(135) C(136) 119.3(9) yes
C(131) C(136) C(135) 121.8(9) yes
C(142) C(141) C(146) 118.1(8) yes
C(142) C(141) C(115) 119.4(9) yes
C(146) C(141) C(115) 122.5(8) yes
C(143) C(142) C(141) 121.6(9) yes
C(142) C(143) C(144) 119.2(9) yes
C(145) C(144) C(143) 121.0(9) yes
C(144) C(145) C(146) 118.8(9) yes
C(141) C(146) C(145) 121.2(8) yes
C(152) C(151) C(156) 118.9(9) yes
C(152) C(151) C(116) 121.0(9) yes
C(156) C(151) C(116) 119.1(9) yes
C(151) C(152) C(153) 120.4(9) yes
C(154) C(153) C(152) 121.1(10) yes
C(155) C(154) C(153) 117.9(10) yes
C(154) C(155) C(156) 121.9(10) yes
C(155) C(156) C(151) 119.7(9) yes
O(12) C(161) C(162) 120.0(8) yes
O(12) C(161) C(166) 119.5(8) yes
C(162) C(161) C(166) 120.5(9) yes
C(161) C(162) C(163) 121.2(9) yes
C(161) C(162) C(171) 119.2(8) yes
C(163) C(162) C(171) 119.7(9) yes
C(162) C(163) C(164) 117.5(8) yes
C(162) C(163) C(181) 124.6(9) yes
C(164) C(163) C(181) 117.7(9) yes
C(165) C(164) C(163) 122.1(8) yes
C(164) C(165) C(166) 119.3(9) yes
C(164) C(165) C(191) 116.6(8) yes
C(166) C(165) C(191) 124.0(8) yes
C(165) C(166) C(161) 119.2(8) yes
C(165) C(166) C(1A1) 120.5(8) yes
C(161) C(166) C(1A1) 120.3(8) yes
C(172) C(171) C(176) 119.1(10) yes
C(172) C(171) C(162) 120.3(9) yes
C(176) C(171) C(162) 120.5(9) yes
C(173) C(172) C(171) 121.3(10) yes
C(174) C(173) C(172) 119.2(10) yes
C(175) C(174) C(173) 120.3(9) yes
C(174) C(175) C(176) 121.3(9) yes
C(175) C(176) C(171) 118.8(9) yes
C(186) C(181) C(182) 118.1(9) yes
C(186) C(181) C(163) 122.9(9) yes
C(182) C(181) C(163) 119.0(9) yes
C(183) C(182) C(181) 120.2(9) yes
C(184) C(183) C(182) 121.2(9) yes
C(183) C(184) C(185) 120.3(10) yes
C(184) C(185) C(186) 118.3(9) yes
C(181) C(186) C(185) 121.8(9) yes
C(192) C(191) C(196) 117.3(9) yes
C(192) C(191) C(165) 123.4(9) yes
C(196) C(191) C(165) 119.1(9) yes
C(193) C(192) C(191) 123.6(9) yes
C(192) C(193) C(194) 118.6(10) yes
C(195) C(194) C(193) 119.8(10) yes
C(194) C(195) C(196) 120.6(10) yes
C(191) C(196) C(195) 120.1(9) yes
C(1A2) C(1A1) C(1A6) 117.6(9) yes
C(1A2) C(1A1) C(166) 121.8(9) yes
C(1A6) C(1A1) C(166) 120.6(9) yes
C(1A3) C(1A2) C(1A1) 121.3(10) yes
C(1A4) C(1A3) C(1A2) 120.3(10) yes
C(1A3) C(1A4) C(1A5) 118.8(10) yes
C(1A6) C(1A5) C(1A4) 123.4(11) yes
C(1A5) C(1A6) C(1A1) 118.6(10) yes
O(21) C(211) C(216) 118.2(9) yes
O(21) C(211) C(212) 120.1(8) yes
C(216) C(211) C(212) 121.7(8) yes
C(213) C(212) C(211) 118.4(8) yes
C(213) C(212) C(221) 121.0(8) yes
C(211) C(212) C(221) 120.5(8) yes
C(214) C(213) C(212) 118.9(9) yes
C(214) C(213) C(231) 118.7(8) yes
C(212) C(213) C(231) 122.3(9) yes
C(215) C(214) C(213) 122.9(8) yes
C(214) C(215) C(216) 120.3(8) yes
C(214) C(215) C(241) 116.2(8) yes
C(216) C(215) C(241) 123.5(8) yes
C(215) C(216) C(211) 117.6(8) yes
C(215) C(216) C(251) 119.4(8) yes
C(211) C(216) C(251) 123.0(8) yes
C(222) C(221) C(226) 118.6(8) yes
C(222) C(221) C(212) 121.7(9) yes
C(226) C(221) C(212) 119.1(9) yes
C(221) C(222) C(223) 120.7(9) yes
C(222) C(223) C(224) 120.0(9) yes
C(223) C(224) C(225) 120.4(9) yes
C(226) C(225) C(224) 117.9(9) yes
C(225) C(226) C(221) 122.3(9) yes
C(232) C(231) C(236) 117.2(9) yes
C(232) C(231) C(213) 120.1(9) yes
C(236) C(231) C(213) 122.2(9) yes
C(233) C(232) C(231) 123.6(10) yes
C(232) C(233) C(234) 117.6(10) yes
C(235) C(234) C(233) 120.3(10) yes
C(234) C(235) C(236) 121.9(10) yes
C(235) C(236) C(231) 119.4(10) yes
C(242) C(241) C(246) 117.2(8) yes
C(242) C(241) C(215) 120.0(9) yes
C(246) C(241) C(215) 122.8(9) yes
C(241) C(242) C(243) 121.1(9) yes
C(244) C(243) C(242) 121.0(9) yes
C(243) C(244) C(245) 119.7(9) yes
C(246) C(245) C(244) 118.2(9) yes
C(241) C(246) C(245) 122.8(9) yes
C(252) C(251) C(256) 116.5(9) yes
C(252) C(251) C(216) 121.5(9) yes
C(256) C(251) C(216) 121.7(9) yes
C(253) C(252) C(251) 123.3(9) yes
C(252) C(253) C(254) 118.5(9) yes
C(255) C(254) C(253) 119.3(9) yes
C(256) C(255) C(254) 121.4(10) yes
C(255) C(256) C(251) 121.0(9) yes
O(22) C(261) C(262) 119.0(9) yes
O(22) C(261) C(266) 117.9(8) yes
C(262) C(261) C(266) 123.2(10) yes
C(261) C(262) C(263) 118.5(9) yes
C(261) C(262) C(271) 121.9(9) yes
C(263) C(262) C(271) 119.6(8) yes
C(264) C(263) C(262) 119.1(9) yes
C(264) C(263) C(281) 118.1(9) yes
C(262) C(263) C(281) 122.5(8) yes
C(263) C(264) C(265) 123.2(9) yes
C(264) C(265) C(266) 117.6(8) yes
C(264) C(265) C(291) 119.4(8) yes
C(266) C(265) C(291) 122.9(9) yes
C(261) C(266) C(265) 118.3(9) yes
C(261) C(266) C(2A1) 121.3(9) yes
C(265) C(266) C(2A1) 120.4(8) yes
C(272) C(271) C(276) 118.9(8) yes
C(272) C(271) C(262) 118.6(9) yes
C(276) C(271) C(262) 122.4(9) yes
C(271) C(272) C(273) 121.1(9) yes
C(274) C(273) C(272) 118.6(9) yes
C(273) C(274) C(275) 120.5(9) yes
C(276) C(275) C(274) 120.3(9) yes
C(275) C(276) C(271) 120.5(8) yes
C(282) C(281) C(286) 117.9(9) yes
C(282) C(281) C(263) 120.6(9) yes
C(286) C(281) C(263) 121.5(9) yes
C(281) C(282) C(283) 120.2(9) yes
C(284) C(283) C(282) 118.0(9) yes
C(283) C(284) C(285) 121.7(11) yes
C(284) C(285) C(286) 122.1(10) yes
C(285) C(286) C(281) 120.0(9) yes
C(292) C(291) C(296) 117.3(8) yes
C(292) C(291) C(265) 124.0(9) yes
C(296) C(291) C(265) 118.7(8) yes
C(291) C(292) C(293) 122.8(9) yes
C(294) C(293) C(292) 119.1(9) yes
C(293) C(294) C(295) 120.1(9) yes
C(296) C(295) C(294) 121.3(9) yes
C(295) C(296) C(291) 119.3(9) yes
C(2A2) C(2A1) C(2A6) 117.5(9) yes
C(2A2) C(2A1) C(266) 123.0(9) yes
C(2A6) C(2A1) C(266) 119.4(9) yes
C(2A3) C(2A2) C(2A1) 121.6(9) yes
C(2A2) C(2A3) C(2A4) 120.4(9) yes
C(2A5) C(2A4) C(2A3) 117.3(9) yes
C(2A6) C(2A5) C(2A4) 124.4(10) yes
C(2A5) C(2A6) C(2A1) 118.7(9) yes
C(912) C(911) C(916) 120.5(14) yes
C(911) C(912) C(913) 120.1(14) yes
C(914) C(913) C(912) 121.4(14) yes
C(913) C(914) C(915) 120.8(14) yes
C(914) C(915) C(916) 119.0(13) yes
C(911) C(916) C(915) 118.2(13) yes
C(922) C(921) C(926) 120.4(15) yes
C(921) C(922) C(923) 119.3(17) yes
C(924) C(923) C(922) 121.5(17) yes
C(923) C(924) C(925) 119.8(17) yes
C(926) C(925) C(924) 116.5(17) yes
C(925) C(926) C(921) 122.3(15) yes
C(936) C(931) C(932) 119.9(13) yes
C(933) C(932) C(931) 119.6(14) yes
C(932) C(933) C(934) 122.4(15) yes
C(933) C(934) C(935) 120.2(14) yes
C(934) C(935) C(936) 118.6(13) yes
C(931) C(936) C(935) 119.3(14) yes
C(946) C(941) C(942) 120.6(13) yes
C(941) C(942) C(943) 120.3(12) yes
C(942) C(943) C(944) 120.9(13) yes
C(943) C(944) C(945) 117.0(13) yes
C(946) C(945) C(944) 120.7(13) yes
C(941) C(946) C(945) 120.5(14) yes

loop_
_geom_bond_atom_site_label_1
_geom_bond_atom_site_label_2
_geom_bond_distance
_geom_bond_publ_flag
W(1) N(11) 1.740(7) yes
W(1) N(16) 1.744(7) yes
W(1) O(11) 1.961(6) yes
W(1) O(12) 1.970(6) yes
W(1) P(1) 2.580(2) yes
W(2) N(26) 1.701(7) yes
W(2) N(21) 1.783(7) yes
W(2) O(21) 1.965(5) yes
W(2) O(22) 1.969(6) yes
W(2) P(2) 2.558(2) yes
P(1) C(19) 1.797(8) yes
P(1) C(18) 1.808(8) yes
P(1) C(17) 1.817(9) yes
P(2) C(29) 1.772(8) yes
P(2) C(28) 1.792(8) yes
P(2) C(27) 1.812(9) yes
O(11) C(111) 1.380(10) yes
O(12) C(161) 1.334(9) yes
O(21) C(211) 1.389(9) yes
O(22) C(261) 1.355(10) yes
N(11) C(12) 1.394(11) yes
N(16) C(15) 1.416(11) yes
N(21) C(22) 1.365(11) yes
N(26) C(25) 1.343(15) yes
C(12) C(13) 1.380(14) yes
C(13) C(14) 1.425(14) yes
C(14) C(15) 1.344(13) yes
C(22) C(23) 1.382(13) yes
C(23) C(24) 1.461(14) yes
C(24) C(25) 1.393(15) yes
C(111) C(112) 1.404(12) yes
C(111) C(116) 1.409(11) yes
C(112) C(113) 1.382(11) yes
C(112) C(121) 1.479(11) yes
C(113) C(114) 1.391(10) yes
C(113) C(131) 1.496(11) yes
C(114) C(115) 1.400(11) yes
C(115) C(116) 1.393(11) yes
C(115) C(141) 1.476(11) yes
C(116) C(151) 1.509(11) yes
C(121) C(122) 1.358(10) yes
C(121) C(126) 1.397(11) yes
C(122) C(123) 1.399(11) yes
C(123) C(124) 1.376(11) yes
C(124) C(125) 1.370(11) yes
C(125) C(126) 1.389(10) yes
C(131) C(136) 1.370(11) yes
C(131) C(132) 1.390(10) yes
C(132) C(133) 1.406(11) yes
C(133) C(134) 1.351(11) yes
C(134) C(135) 1.376(11) yes
C(135) C(136) 1.403(11) yes
C(141) C(142) 1.379(10) yes
C(141) C(146) 1.383(10) yes
C(142) C(143) 1.371(11) yes
C(143) C(144) 1.384(12) yes
C(144) C(145) 1.365(11) yes
C(145) C(146) 1.396(10) yes
C(151) C(152) 1.371(11) yes
C(151) C(156) 1.393(10) yes
C(152) C(153) 1.396(12) yes
C(153) C(154) 1.378(11) yes
C(154) C(155) 1.373(12) yes
C(155) C(156) 1.387(11) yes
C(161) C(162) 1.377(11) yes
C(161) C(166) 1.407(11) yes
C(162) C(163) 1.381(11) yes
C(162) C(171) 1.531(12) yes
C(163) C(164) 1.419(11) yes
C(163) C(181) 1.498(11) yes
C(164) C(165) 1.371(10) yes
C(165) C(166) 1.395(11) yes
C(165) C(191) 1.493(11) yes
C(166) C(1A1) 1.510(11) yes
C(171) C(172) 1.392(11) yes
C(171) C(176) 1.414(11) yes
C(172) C(173) 1.389(11) yes
C(173) C(174) 1.388(12) yes
C(174) C(175) 1.378(11) yes
C(175) C(176) 1.392(11) yes
C(181) C(186) 1.381(11) yes
C(181) C(182) 1.386(11) yes
C(182) C(183) 1.383(11) yes
C(183) C(184) 1.353(11) yes
C(184) C(185) 1.384(12) yes
C(185) C(186) 1.395(11) yes
C(191) C(192) 1.375(11) yes
C(191) C(196) 1.394(11) yes
C(192) C(193) 1.369(11) yes
C(193) C(194) 1.391(12) yes
C(194) C(195) 1.373(12) yes
C(195) C(196) 1.399(12) yes
C(1A1) C(1A2) 1.395(12) yes
C(1A1) C(1A6) 1.407(12) yes
C(1A2) C(1A3) 1.375(11) yes
C(1A3) C(1A4) 1.356(12) yes
C(1A4) C(1A5) 1.364(13) yes
C(1A5) C(1A6) 1.356(11) yes
C(211) C(216) 1.415(11) yes
C(211) C(212) 1.417(11) yes
C(212) C(213) 1.416(11) yes
C(212) C(221) 1.480(11) yes
C(213) C(214) 1.379(10) yes
C(213) C(231) 1.480(11) yes
C(214) C(215) 1.372(10) yes
C(215) C(216) 1.409(11) yes
C(215) C(241) 1.494(11) yes
C(216) C(251) 1.479(11) yes
C(221) C(222) 1.367(11) yes
C(221) C(226) 1.404(11) yes
C(222) C(223) 1.390(11) yes
C(223) C(224) 1.390(11) yes
C(224) C(225) 1.398(12) yes
C(225) C(226) 1.376(10) yes
C(231) C(232) 1.383(11) yes
C(231) C(236) 1.406(11) yes
C(232) C(233) 1.363(11) yes
C(233) C(234) 1.395(12) yes
C(234) C(235) 1.355(13) yes
C(235) C(236) 1.371(12) yes
C(241) C(242) 1.379(11) yes
C(241) C(246) 1.383(10) yes
C(242) C(243) 1.387(11) yes
C(243) C(244) 1.361(11) yes
C(244) C(245) 1.396(12) yes
C(245) C(246) 1.391(11) yes
C(251) C(252) 1.393(10) yes
C(251) C(256) 1.399(11) yes
C(252) C(253) 1.364(11) yes
C(253) C(254) 1.402(12) yes
C(254) C(255) 1.368(11) yes
C(255) C(256) 1.366(11) yes
C(261) C(262) 1.373(11) yes
C(261) C(266) 1.405(11) yes
C(262) C(263) 1.415(11) yes
C(262) C(271) 1.501(11) yes
C(263) C(264) 1.385(10) yes
C(263) C(281) 1.506(12) yes
C(264) C(265) 1.391(10) yes
C(265) C(266) 1.431(11) yes
C(265) C(291) 1.474(11) yes
C(266) C(2A1) 1.487(11) yes
C(271) C(272) 1.387(11) yes
C(271) C(276) 1.391(11) yes
C(272) C(273) 1.407(11) yes
C(273) C(274) 1.387(11) yes
C(274) C(275) 1.387(11) yes
C(275) C(276) 1.381(10) yes
C(281) C(282) 1.385(11) yes
C(281) C(286) 1.406(11) yes
C(282) C(283) 1.450(12) yes
C(283) C(284) 1.344(12) yes
C(284) C(285) 1.344(12) yes
C(285) C(286) 1.360(11) yes
C(291) C(292) 1.373(10) yes
C(291) C(296) 1.410(11) yes
C(292) C(293) 1.393(11) yes
C(293) C(294) 1.341(12) yes
C(294) C(295) 1.386(12) yes
C(295) C(296) 1.380(11) yes
C(2A1) C(2A2) 1.376(11) yes
C(2A1) C(2A6) 1.432(11) yes
C(2A2) C(2A3) 1.363(11) yes
C(2A3) C(2A4) 1.408(12) yes
C(2A4) C(2A5) 1.346(11) yes
C(2A5) C(2A6) 1.343(10) yes
C(911) C(912) 1.336(14) yes
C(911) C(916) 1.383(16) yes
C(912) C(913) 1.384(15) yes
C(913) C(914) 1.320(15) yes
C(914) C(915) 1.362(15) yes
C(915) C(916) 1.427(16) yes
C(921) C(922) 1.354(16) yes
C(921) C(926) 1.403(16) yes
C(922) C(923) 1.369(18) yes
C(923) C(924) 1.366(19) yes
C(924) C(925) 1.455(19) yes
C(925) C(926) 1.344(16) yes
C(931) C(936) 1.350(15) yes
C(931) C(932) 1.385(15) yes
C(932) C(933) 1.319(14) yes
C(933) C(934) 1.323(15) yes
C(934) C(935) 1.377(16) yes
C(935) C(936) 1.393(16) yes
C(941) C(946) 1.341(14) yes
C(941) C(942) 1.350(13) yes
C(942) C(943) 1.357(14) yes
C(943) C(944) 1.387(15) yes
C(944) C(945) 1.394(15) yes
C(945) C(946) 1.357(15) yes
